data_4120197
loop_
_publ_author_name
'John P. Bullock'
'Alan M. Bond'
'Ren\'e T. Boer\'e'
'Twyla M. Gietz'
'Tracey L. Roemmele'
'Sonja D. Seagrave'
'Jason D. Masuda'
'Masood Parvez'

_publ_contact_author_address
;
Department of Chemistry and Biochemistry
University of Lethbridge
Lethbridge, AB Canada
T1K 3M4
;
_publ_contact_author_email boere@uleth.ca
_publ_contact_author_fax +1-403-329-2057
_publ_contact_author_name 'R.T. Boer\'e'
_publ_contact_author_phone +1-403-329-2045
_publ_section_title
;
 Synthesis, Characterization, and Electrochemical Studies of PPh3-n
 (dipp)n(dipp = 2,6-Diisopropylphenyl): Steric and Electronic Effects on
 the Chemical and Electrochemical Oxidation of a Homologous Series of
 Triarylphosphines and the Reactivities of the Corresponding Phosphoniumyl
 Radical Cations
;
_journal_name_full 'Journal of the American Chemical Society'
_journal_page_first 11205
_journal_page_last 11215
_journal_paper_doi 10.1021/ja403555d
_journal_volume 135
_journal_year 2013
_chemical_formula_moiety 'C30 H39 P Se'
_chemical_formula_sum 'C30 H39 P Se'
_chemical_formula_weight 509.54
_chemical_name_common
;
 bis(2,6-diisopropylphenyl)phenylphosphine selenide
;
_chemical_name_systematic
;
 seleno bis(2,6-diisopropylphenyl)phenylphosphane(V)
;
_space_group_IT_number 9
_symmetry_cell_setting monoclinic
_symmetry_Int_Tables_number 9
_symmetry_space_group_name_Hall 'C -2yc'
_symmetry_space_group_name_H-M 'C 1 c 1'
_atom_sites_solution_hydrogens geom
_atom_sites_solution_primary direct
_atom_sites_solution_secondary difmap
_audit_creation_method SHELXL-97
_cell_angle_alpha 90.00
_cell_angle_beta 94.595(11)
_cell_angle_gamma 90.00
_cell_formula_units_Z 8
_cell_length_a 10.758(2)
_cell_length_b 16.149(3)
_cell_length_c 31.435(7)
_cell_measurement_reflns_used 8924
_cell_measurement_temperature 173(2)
_cell_measurement_theta_max 27.5
_cell_measurement_theta_min 3.3
_cell_volume 5443.7(19)
_computing_cell_refinement
;
 Otwinowski, Z. & Minor, W. (1997). Methods Enzymol. 276, 307.
;
_computing_data_collection
;
 Hooft, R. (1998). COLLECT. Nonius BV, Delft. The Netherlands.
;
_computing_data_reduction
;
 Otwinowski, Z. & Minor, W. (1997). Methods Enzymol. 276, 307.
;
_computing_molecular_graphics 'Mercury (Macrae <i>et al.</i>, 2006)'
_computing_publication_material 'publCIF (Westrip, 2007)'
_computing_structure_refinement 'SHELXTL (Sheldrick, 2008)'
_computing_structure_solution
;     
 Altomare, A., Cascarano, M., Giacovazzo, C.& Guagliardi, A.
 (1993).  SIR92. J. Appl. Cryst., 26, 343 
;
_diffrn_ambient_pressure 101
_diffrn_ambient_temperature 173(2)
_diffrn_measured_fraction_theta_full 0.995
_diffrn_measured_fraction_theta_max 0.995
_diffrn_measurement_device_type
;
 Nonius KappaCCD diffractometer
;
_diffrn_measurement_method 'phi and omega scans'
_diffrn_radiation_monochromator graphite
_diffrn_radiation_probe x-ray
_diffrn_radiation_type MoK\a
_diffrn_radiation_wavelength 0.71073
_diffrn_reflns_av_R_equivalents 0.0189
_diffrn_reflns_av_sigmaI/netI 0.0542
_diffrn_reflns_limit_h_max 12
_diffrn_reflns_limit_h_min -12
_diffrn_reflns_limit_k_max 17
_diffrn_reflns_limit_k_min -19
_diffrn_reflns_limit_l_max 37
_diffrn_reflns_limit_l_min -37
_diffrn_reflns_number 8924
_diffrn_reflns_theta_full 24.99
_diffrn_reflns_theta_max 24.99
_diffrn_reflns_theta_min 3.34
_diffrn_source 'fine-focus sealed tube'
_diffrn_source_type Nonius
_exptl_absorpt_coefficient_mu 1.453
_exptl_absorpt_correction_T_max 0.9442
_exptl_absorpt_correction_T_min 0.8926
_exptl_absorpt_correction_type multi-scan
_exptl_absorpt_process_details
;
 Otwinowski, Z. & Minor, W. (1997). Methods Enzymol. 276, 307.
;
_exptl_crystal_colour colorless
_exptl_crystal_density_diffrn 1.243
_exptl_crystal_description block
_exptl_crystal_F_000 2144
_exptl_crystal_recrystallization_method 'Slow cooling'
_exptl_crystal_size_max 0.08
_exptl_crystal_size_mid 0.06
_exptl_crystal_size_min 0.04
_refine_diff_density_max 1.593
_refine_diff_density_min -0.364
_refine_diff_density_rms 0.081
_refine_ls_abs_structure_details 'Flack H D (1983), Acta Cryst. A39, 876-881'
_refine_ls_abs_structure_Flack 0.449(12)
_refine_ls_goodness_of_fit_ref 1.003
_refine_ls_hydrogen_treatment constr
_refine_ls_matrix_type full
_refine_ls_number_parameters 577
_refine_ls_number_reflns 8918
_refine_ls_number_restraints 2
_refine_ls_restrained_S_all 1.003
_refine_ls_R_factor_all 0.0707
_refine_ls_R_factor_gt 0.0574
_refine_ls_shift/su_max 0.000
_refine_ls_shift/su_mean 0.000
_refine_ls_structure_factor_coef Fsqd
_refine_ls_weighting_details 'calc w=1/[\s^2^(Fo^2^)+(0.0670P)^2^+36.4000P] where P=(Fo^2^+2Fc^2^)/3'
_refine_ls_weighting_scheme calc
_refine_ls_wR_factor_gt 0.1332
_refine_ls_wR_factor_ref 0.1429
_reflns_number_gt 7819
_reflns_number_total 8918
_reflns_threshold_expression >2sigma(I)
_cod_data_source_file ja403555d_si_002_9.cif
_cod_data_source_block 11c_SePPh(dipp)2
_cod_database_code 4120197

loop_
_symmetry_equiv_pos_as_xyz
'x, y, z'
'x, -y, z+1/2'
'x+1/2, y+1/2, z'
'x+1/2, -y+1/2, z+1/2'

loop_
_atom_site_label
_atom_site_type_symbol
_atom_site_fract_x
_atom_site_fract_y
_atom_site_fract_z
_atom_site_U_iso_or_equiv
_atom_site_adp_type
_atom_site_occupancy
_atom_site_symmetry_multiplicity
_atom_site_calc_flag
_atom_site_refinement_flags
Se1 Se -0.69365(5) 0.15196(4) -0.34731(2) 0.03091(18) Uani 1 1 d .
P1 P -0.74429(14) 0.02408(10) -0.34573(5) 0.0209(3) Uani 1 1 d .
C1 C -0.7970(6) 0.0017(4) -0.4022(2) 0.0230(14) Uani 1 1 d .
C2 C -0.9241(7) -0.0110(4) -0.4181(2) 0.0297(16) Uani 1 1 d .
C3 C -0.9498(7) -0.0148(5) -0.4624(2) 0.0402(19) Uani 1 1 d .
H3 H -1.0348 -0.0228 -0.4734 0.048 Uiso 1 1 d R
C4 C -0.8577(8) -0.0087(5) -0.4902(2) 0.0429(19) Uani 1 1 d .
H4 H -0.8783 -0.0094 -0.5205 0.052 Uiso 1 1 d R
C5 C -0.7357(7) 0.0003(5) -0.4744(2) 0.0383(18) Uani 1 1 d .
H5 H -0.6719 0.0003 -0.4941 0.046 Uiso 1 1 d R
C6 C -0.7022(6) 0.0061(4) -0.4309(2) 0.0263(14) Uani 1 1 d .
C7 C -1.0332(6) -0.0179(4) -0.3907(2) 0.0329(16) Uani 1 1 d .
H7 H -0.9988 -0.0206 -0.3616 0.039 Uiso 1 1 d R
C8 C -1.1140(7) -0.0941(6) -0.4013(3) 0.053(2) Uani 1 1 d .
H8A H -1.1818 -0.0958 -0.3832 0.063 Uiso 1 1 d R
H8B H -1.1464 -0.0921 -0.4306 0.063 Uiso 1 1 d R
H8C H -1.0634 -0.1427 -0.3965 0.063 Uiso 1 1 d R
C9 C -1.1134(8) 0.0595(6) -0.3955(3) 0.054(2) Uani 1 1 d .
H9A H -1.1816 0.0548 -0.3777 0.065 Uiso 1 1 d R
H9B H -1.0639 0.1070 -0.3870 0.065 Uiso 1 1 d R
H9C H -1.1453 0.0654 -0.4247 0.065 Uiso 1 1 d R
C10 C -0.5623(7) 0.0151(5) -0.4181(2) 0.0327(17) Uani 1 1 d .
H10 H -0.5542 0.0262 -0.3880 0.039 Uiso 1 1 d R
C11 C -0.4915(8) -0.0648(5) -0.4278(3) 0.046(2) Uani 1 1 d .
H11A H -0.4040 -0.0591 -0.4195 0.055 Uiso 1 1 d R
H11B H -0.5253 -0.1088 -0.4117 0.055 Uiso 1 1 d R
H11C H -0.5031 -0.0774 -0.4577 0.055 Uiso 1 1 d R
C12 C -0.5061(8) 0.0908(5) -0.4385(3) 0.048(2) Uani 1 1 d .
H12A H -0.4188 0.0948 -0.4295 0.057 Uiso 1 1 d R
H12B H -0.5166 0.0858 -0.4690 0.057 Uiso 1 1 d R
H12C H -0.5482 0.1395 -0.4297 0.057 Uiso 1 1 d R
C13 C -0.6316(6) -0.0610(4) -0.3302(2) 0.0226(14) Uani 1 1 d .
C14 C -0.6637(6) -0.1431(4) -0.3424(2) 0.0260(16) Uani 1 1 d .
C15 C -0.5741(7) -0.2051(4) -0.3348(2) 0.0398(19) Uani 1 1 d .
H15 H -0.5953 -0.2610 -0.3429 0.048 Uiso 1 1 d R
C16 C -0.4584(8) -0.1877(5) -0.3166(3) 0.046(2) Uani 1 1 d .
H16 H -0.3960 -0.2304 -0.3143 0.055 Uiso 1 1 d R
C17 C -0.4301(7) -0.1107(5) -0.3018(3) 0.0399(19) Uani 1 1 d .
H17 H -0.3507 -0.1003 -0.2866 0.048 Uiso 1 1 d R
C18 C -0.5143(7) -0.0457(4) -0.3076(2) 0.0318(16) Uani 1 1 d .
C19 C -0.7914(7) -0.1720(4) -0.3613(2) 0.0346(17) Uani 1 1 d .
H19 H -0.8448 -0.1243 -0.3625 0.042 Uiso 1 1 d R
C20 C -0.8447(8) -0.2402(5) -0.3339(3) 0.050(2) Uani 1 1 d .
H20A H -0.9249 -0.2573 -0.3463 0.060 Uiso 1 1 d R
H20B H -0.7895 -0.2870 -0.3317 0.060 Uiso 1 1 d R
H20C H -0.8531 -0.2180 -0.3059 0.060 Uiso 1 1 d R
C21 C -0.7876(8) -0.2041(5) -0.4073(3) 0.0425(19) Uani 1 1 d .
H21A H -0.8698 -0.2211 -0.4179 0.051 Uiso 1 1 d R
H21B H -0.7588 -0.1611 -0.4252 0.051 Uiso 1 1 d R
H21C H -0.7319 -0.2506 -0.4074 0.051 Uiso 1 1 d R
C22 C -0.4765(7) 0.0373(4) -0.2873(3) 0.0418(19) Uani 1 1 d .
H22 H -0.5172 0.0799 -0.3045 0.050 Uiso 1 1 d R
C23 C -0.5235(9) 0.0425(7) -0.2436(4) 0.070(3) Uani 1 1 d .
H23A H -0.5015 0.0950 -0.2307 0.084 Uiso 1 1 d R
H23B H -0.6124 0.0358 -0.2453 0.084 Uiso 1 1 d R
H23C H -0.4848 -0.0012 -0.2266 0.084 Uiso 1 1 d R
C24 C -0.3380(9) 0.0538(6) -0.2850(4) 0.070(3) Uani 1 1 d .
H24A H -0.3210 0.1068 -0.2720 0.084 Uiso 1 1 d R
H24B H -0.2955 0.0114 -0.2681 0.084 Uiso 1 1 d R
H24C H -0.3093 0.0536 -0.3132 0.084 Uiso 1 1 d R
C25 C -0.8552(6) 0.0158(4) -0.3045(2) 0.0257(14) Uani 1 1 d .
C26 C -0.9371(7) 0.0816(4) -0.2993(2) 0.0333(17) Uani 1 1 d .
H26 H -0.9430 0.1259 -0.3198 0.040 Uiso 1 1 d R
C27 C -1.0098(8) 0.0834(6) -0.2657(3) 0.049(2) Uani 1 1 d .
H27 H -1.0649 0.1293 -0.2623 0.059 Uiso 1 1 d R
C28 C -1.0036(7) 0.0199(6) -0.2360(3) 0.054(2) Uani 1 1 d .
H28 H -1.0538 0.0215 -0.2121 0.065 Uiso 1 1 d R
C29 C -0.9243(8) -0.0457(6) -0.2406(3) 0.049(2) Uani 1 1 d .
H29 H -0.9219 -0.0915 -0.2211 0.059 Uiso 1 1 d R
C30 C -0.8498(7) -0.0469(5) -0.2747(2) 0.0348(16) Uani 1 1 d .
H30 H -0.7932 -0.0923 -0.2769 0.042 Uiso 1 1 d R
Se2 Se -1.00460(5) -0.07743(4) -0.11264(2) 0.02856(17) Uani 1 1 d .
P2 P -0.94303(14) -0.20347(9) -0.11194(5) 0.0195(3) Uani 1 1 d .
C31 C -0.9000(6) -0.2263(4) -0.0549(2) 0.0244(14) Uani 1 1 d .
C32 C -0.7756(6) -0.2398(4) -0.0367(2) 0.0261(15) Uani 1 1 d .
C33 C -0.7557(7) -0.2416(5) 0.0072(2) 0.0368(17) Uani 1 1 d .
H33 H -0.6727 -0.2491 0.0203 0.044 Uiso 1 1 d R
C34 C -0.8495(8) -0.2321(5) 0.0337(2) 0.043(2) Uani 1 1 d .
H34 H -0.8327 -0.2331 0.0642 0.051 Uiso 1 1 d R
C35 C -0.9708(7) -0.2223(5) 0.0165(2) 0.0369(17) Uani 1 1 d .
H35 H -1.0372 -0.2165 0.0350 0.044 Uiso 1 1 d R
C36 C -0.9996(6) -0.2190(4) -0.0277(2) 0.0265(15) Uani 1 1 d .
C37 C -0.6618(6) -0.2549(5) -0.0619(2) 0.0336(17) Uani 1 1 d .
H37 H -0.6910 -0.2623 -0.0913 0.040 Uiso 1 1 d R
C38 C -0.5734(8) -0.1799(5) -0.0582(3) 0.0454(19) Uani 1 1 d .
H38A H -0.5024 -0.1892 -0.0743 0.054 Uiso 1 1 d R
H38B H -0.6175 -0.1317 -0.0690 0.054 Uiso 1 1 d R
H38C H -0.5459 -0.1716 -0.0287 0.054 Uiso 1 1 d R
C39 C -0.5938(8) -0.3348(5) -0.0486(3) 0.052(2) Uani 1 1 d .
H39A H -0.5233 -0.3429 -0.0650 0.062 Uiso 1 1 d R
H39B H -0.5657 -0.3300 -0.0189 0.062 Uiso 1 1 d R
H39C H -0.6492 -0.3813 -0.0525 0.062 Uiso 1 1 d R
C40 C -1.1375(7) -0.2102(4) -0.0427(2) 0.0312(16) Uani 1 1 d .
H40 H -1.1428 -0.2055 -0.0732 0.037 Uiso 1 1 d R
C41 C -1.2130(8) -0.2855(5) -0.0308(3) 0.044(2) Uani 1 1 d .
H41A H -1.2989 -0.2777 -0.0407 0.053 Uiso 1 1 d R
H41B H -1.1819 -0.3347 -0.0434 0.053 Uiso 1 1 d R
H41C H -1.2061 -0.2911 -0.0003 0.053 Uiso 1 1 d R
C42 C -1.1950(7) -0.1313(5) -0.0244(3) 0.0418(19) Uani 1 1 d .
H42A H -1.2814 -0.1269 -0.0344 0.050 Uiso 1 1 d R
H42B H -1.1875 -0.1348 0.0062 0.050 Uiso 1 1 d R
H42C H -1.1509 -0.0834 -0.0332 0.050 Uiso 1 1 d R
C43 C -1.0501(6) -0.2880(4) -0.1317(2) 0.0228(14) Uani 1 1 d .
C44 C -1.0355(6) -0.3699(4) -0.1139(2) 0.0269(15) Uani 1 1 d .
C45 C -1.1327(7) -0.4252(4) -0.1215(3) 0.0377(18) Uani 1 1 d .
H45 H -1.1274 -0.4794 -0.1089 0.045 Uiso 1 1 d R
C46 C -1.2398(8) -0.4053(5) -0.1468(3) 0.048(2) Uani 1 1 d .
H46 H -1.3100 -0.4422 -0.1496 0.058 Uiso 1 1 d R
C47 C -1.2452(7) -0.3306(4) -0.1687(3) 0.0391(18) Uani 1 1 d .
H47 H -1.3150 -0.3181 -0.1886 0.047 Uiso 1 1 d R
C48 C -1.1515(6) -0.2714(4) -0.1618(2) 0.0292(15) Uani 1 1 d .
C49 C -0.9141(7) -0.4028(4) -0.0917(2) 0.0292(16) Uani 1 1 d .
H49 H -0.8559 -0.3577 -0.0903 0.035 Uiso 1 1 d R
C50 C -0.8633(8) -0.4740(5) -0.1171(3) 0.0425(19) Uani 1 1 d .
H50A H -0.7870 -0.4936 -0.1026 0.051 Uiso 1 1 d R
H50B H -0.9231 -0.5182 -0.1195 0.051 Uiso 1 1 d R
H50C H -0.8476 -0.4549 -0.1451 0.051 Uiso 1 1 d R
C51 C -0.9289(7) -0.4313(5) -0.0460(2) 0.0378(17) Uani 1 1 d .
H51A H -0.8502 -0.4507 -0.0332 0.045 Uiso 1 1 d R
H51B H -0.9568 -0.3855 -0.0298 0.045 Uiso 1 1 d R
H51C H -0.9891 -0.4753 -0.0461 0.045 Uiso 1 1 d R
C52 C -1.1587(7) -0.1959(4) -0.1906(2) 0.0309(16) Uani 1 1 d .
H52 H -1.0890 -0.1611 -0.1818 0.037 Uiso 1 1 d R
C53 C -1.1501(9) -0.2216(5) -0.2374(2) 0.049(2) Uani 1 1 d .
H53A H -1.1545 -0.1734 -0.2553 0.059 Uiso 1 1 d R
H53B H -1.0725 -0.2498 -0.2401 0.059 Uiso 1 1 d R
H53C H -1.2181 -0.2581 -0.2459 0.059 Uiso 1 1 d R
C54 C -1.2745(7) -0.1448(5) -0.1854(3) 0.048(2) Uani 1 1 d .
H54A H -1.2766 -0.0979 -0.2042 0.058 Uiso 1 1 d R
H54B H -1.3468 -0.1786 -0.1922 0.058 Uiso 1 1 d R
H54C H -1.2741 -0.1260 -0.1564 0.058 Uiso 1 1 d R
C55 C -0.8172(6) -0.2076(4) -0.1478(2) 0.0256(14) Uani 1 1 d .
C56 C -0.7386(7) -0.1413(5) -0.1505(3) 0.0359(18) Uani 1 1 d .
H56 H -0.7460 -0.0935 -0.1327 0.043 Uiso 1 1 d R
C57 C -0.6445(7) -0.1425(5) -0.1797(3) 0.046(2) Uani 1 1 d .
H57 H -0.5865 -0.0975 -0.1808 0.055 Uiso 1 1 d R
C58 C -0.6362(8) -0.2095(7) -0.2060(3) 0.059(3) Uani 1 1 d .
H58 H -0.5761 -0.2106 -0.2270 0.071 Uiso 1 1 d R
C59 C -0.7152(8) -0.2744(7) -0.2036(3) 0.066(3) Uani 1 1 d .
H59 H -0.7029 -0.3206 -0.2221 0.079 Uiso 1 1 d R
C60 C -0.8069(7) -0.2755(5) -0.1750(3) 0.044(2) Uani 1 1 d .
H60 H -0.8647 -0.3207 -0.1745 0.053 Uiso 1 1 d R

loop_
_atom_site_aniso_label
_atom_site_aniso_U_11
_atom_site_aniso_U_22
_atom_site_aniso_U_33
_atom_site_aniso_U_23
_atom_site_aniso_U_13
_atom_site_aniso_U_12
Se1 0.0349(4) 0.0206(3) 0.0365(4) 0.0006(3) -0.0018(3) 0.0010(3)
P1 0.0210(8) 0.0183(8) 0.0230(9) -0.0001(7) 0.0003(7) 0.0023(6)
C1 0.028(3) 0.017(3) 0.023(3) -0.001(3) -0.002(3) 0.006(3)
C2 0.033(4) 0.020(3) 0.035(4) -0.003(3) -0.007(3) 0.010(3)
C3 0.038(4) 0.040(4) 0.039(5) -0.009(3) -0.017(4) 0.003(4)
C4 0.052(5) 0.048(5) 0.028(4) -0.008(4) -0.001(4) 0.006(4)
C5 0.048(5) 0.045(4) 0.021(4) 0.000(3) 0.002(3) 0.009(4)
C6 0.025(3) 0.026(3) 0.028(4) 0.005(3) 0.000(3) 0.005(3)
C7 0.024(4) 0.041(4) 0.032(4) -0.002(3) -0.006(3) 0.005(3)
C8 0.031(4) 0.061(6) 0.065(6) -0.001(4) -0.001(4) -0.009(4)
C9 0.044(5) 0.069(6) 0.049(5) -0.007(5) 0.000(4) 0.028(4)
C10 0.030(4) 0.043(4) 0.025(4) 0.004(3) 0.004(3) 0.005(3)
C11 0.037(4) 0.049(5) 0.052(5) 0.002(4) 0.011(4) 0.009(4)
C12 0.045(5) 0.058(5) 0.041(5) 0.013(4) 0.004(4) -0.009(4)
C13 0.020(3) 0.022(3) 0.025(3) 0.000(3) -0.001(3) 0.007(3)
C14 0.034(4) 0.021(3) 0.022(3) -0.003(3) -0.002(3) 0.004(3)
C15 0.051(5) 0.024(4) 0.043(4) -0.005(3) -0.008(4) 0.011(3)
C16 0.046(5) 0.040(4) 0.050(5) 0.001(4) -0.008(4) 0.020(4)
C17 0.030(4) 0.043(4) 0.044(5) 0.008(4) -0.011(3) 0.010(3)
C18 0.039(4) 0.027(4) 0.028(4) 0.005(3) -0.006(3) 0.001(3)
C19 0.037(4) 0.023(4) 0.044(5) -0.002(3) 0.001(3) -0.003(3)
C20 0.060(5) 0.032(4) 0.057(5) 0.005(4) -0.005(4) -0.016(4)
C21 0.052(5) 0.025(4) 0.047(5) -0.010(3) -0.012(4) 0.002(3)
C22 0.042(4) 0.023(4) 0.056(5) 0.012(3) -0.024(4) -0.006(3)
C23 0.043(5) 0.076(7) 0.090(8) -0.039(6) 0.001(5) -0.009(5)
C24 0.067(6) 0.060(6) 0.081(7) 0.013(5) 0.001(5) -0.033(5)
C25 0.025(3) 0.022(3) 0.030(4) -0.002(3) 0.003(3) 0.002(3)
C26 0.040(4) 0.033(4) 0.027(4) -0.001(3) 0.003(3) 0.002(3)
C27 0.037(4) 0.055(5) 0.057(6) -0.014(5) 0.009(4) 0.016(4)
C28 0.027(4) 0.097(7) 0.040(5) -0.010(5) 0.016(4) -0.010(4)
C29 0.044(5) 0.068(6) 0.035(4) 0.016(4) 0.002(4) 0.000(4)
C30 0.032(4) 0.037(4) 0.035(4) 0.009(3) 0.004(3) 0.004(3)
Se2 0.0352(3) 0.0193(3) 0.0308(4) 0.0000(3) 0.0000(3) 0.0008(3)
P2 0.0212(8) 0.0160(8) 0.0213(8) -0.0006(6) 0.0004(6) -0.0031(6)
C31 0.026(3) 0.021(3) 0.026(4) -0.001(3) -0.001(3) -0.004(3)
C32 0.030(4) 0.018(3) 0.030(4) -0.001(3) 0.002(3) -0.001(3)
C33 0.038(4) 0.038(4) 0.031(4) 0.000(3) -0.011(3) 0.000(3)
C34 0.062(5) 0.048(5) 0.017(4) -0.008(3) -0.005(4) 0.004(4)
C35 0.043(4) 0.043(4) 0.025(4) 0.000(3) 0.005(3) 0.001(3)
C36 0.036(4) 0.020(3) 0.024(4) -0.003(3) 0.002(3) 0.003(3)
C37 0.025(4) 0.036(4) 0.039(4) 0.002(3) -0.006(3) 0.005(3)
C38 0.036(4) 0.052(5) 0.047(5) -0.004(4) 0.000(4) -0.011(4)
C39 0.041(5) 0.053(5) 0.059(6) 0.007(4) -0.003(4) 0.013(4)
C40 0.031(4) 0.028(4) 0.036(4) -0.002(3) 0.005(3) 0.000(3)
C41 0.049(5) 0.045(5) 0.040(5) 0.002(4) 0.017(4) -0.010(4)
C42 0.037(4) 0.046(4) 0.043(5) -0.012(4) 0.006(4) 0.016(4)
C43 0.025(3) 0.017(3) 0.027(3) -0.004(3) 0.006(3) 0.000(3)
C44 0.031(4) 0.021(3) 0.028(3) -0.006(3) 0.000(3) -0.005(3)
C45 0.043(4) 0.022(4) 0.048(5) -0.004(3) 0.006(4) -0.008(3)
C46 0.037(4) 0.043(5) 0.063(6) 0.001(4) -0.005(4) -0.013(4)
C47 0.033(4) 0.034(4) 0.048(5) -0.006(3) -0.016(3) -0.002(3)
C48 0.027(4) 0.030(4) 0.030(4) -0.002(3) -0.003(3) -0.002(3)
C49 0.033(4) 0.021(4) 0.032(4) -0.004(3) -0.006(3) 0.001(3)
C50 0.045(5) 0.036(4) 0.046(5) -0.009(4) -0.001(4) 0.008(3)
C51 0.045(4) 0.031(4) 0.037(4) 0.006(3) 0.001(3) 0.003(3)
C52 0.036(4) 0.028(4) 0.027(4) -0.008(3) -0.006(3) 0.005(3)
C53 0.066(6) 0.057(5) 0.025(4) 0.000(4) -0.006(4) -0.001(4)
C54 0.042(4) 0.039(4) 0.061(6) -0.004(4) -0.004(4) 0.012(4)
C55 0.021(3) 0.034(4) 0.021(3) -0.004(3) -0.001(3) -0.003(3)
C56 0.032(4) 0.039(4) 0.036(4) 0.004(3) 0.003(3) -0.008(3)
C57 0.028(4) 0.063(5) 0.048(5) 0.015(4) 0.013(4) -0.010(4)
C58 0.034(5) 0.101(8) 0.045(5) -0.017(5) 0.017(4) -0.012(5)
C59 0.046(5) 0.094(7) 0.063(6) -0.043(6) 0.029(5) -0.020(5)
C60 0.036(4) 0.056(5) 0.042(5) -0.021(4) 0.010(4) -0.009(4)

loop_
_atom_type_symbol
_atom_type_description
_atom_type_scat_dispersion_real
_atom_type_scat_dispersion_imag
_atom_type_scat_source
C C 0.0033 0.0016 'International Tables Vol C Tables 4.2.6.8 and 6.1.1.4'
H H 0.0000 0.0000 'International Tables Vol C Tables 4.2.6.8 and 6.1.1.4'
P P 0.1023 0.0942 'International Tables Vol C Tables 4.2.6.8 and 6.1.1.4'
Se Se -0.0929 2.2259 'International Tables Vol C Tables 4.2.6.8 and 6.1.1.4'

loop_
_geom_angle_atom_site_label_1
_geom_angle_atom_site_label_2
_geom_angle_atom_site_label_3
_geom_angle
C25 P1 C1 119.7(3)
C25 P1 C13 101.9(3)
C1 P1 C13 104.4(3)
C25 P1 Se1 105.5(2)
C1 P1 Se1 103.0(2)
C13 P1 Se1 123.7(2)
C6 C1 C2 120.1(6)
C6 C1 P1 114.8(5)
C2 C1 P1 124.8(5)
C3 C2 C1 117.4(7)
C3 C2 C7 117.5(6)
C1 C2 C7 125.1(6)
C4 C3 C2 122.3(7)
C4 C3 H3 119.6
C2 C3 H3 118.1
C5 C4 C3 119.5(7)
C5 C4 H4 119.9
C3 C4 H4 120.6
C4 C5 C6 121.9(7)
C4 C5 H5 118.6
C6 C5 H5 119.4
C5 C6 C1 118.7(6)
C5 C6 C10 115.9(6)
C1 C6 C10 125.4(6)
C2 C7 C9 110.1(7)
C2 C7 C8 112.9(6)
C9 C7 C8 109.4(7)
C2 C7 H7 106.7
C9 C7 H7 107.7
C8 C7 H7 109.8
C7 C8 H8A 109.9
C7 C8 H8B 109.8
H8A C8 H8B 109.5
C7 C8 H8C 108.7
H8A C8 H8C 109.5
H8B C8 H8C 109.5
C7 C9 H9A 109.5
C7 C9 H9B 109.4
H9A C9 H9B 109.5
C7 C9 H9C 109.5
H9A C9 H9C 109.5
H9B C9 H9C 109.5
C12 C10 C6 112.3(6)
C12 C10 C11 111.6(7)
C6 C10 C11 111.1(6)
C12 C10 H10 104.8
C6 C10 H10 106.5
C11 C10 H10 110.1
C10 C11 H11A 110.8
C10 C11 H11B 107.5
H11A C11 H11B 109.5
C10 C11 H11C 110.0
H11A C11 H11C 109.5
H11B C11 H11C 109.5
C10 C12 H12A 110.0
C10 C12 H12B 109.4
H12A C12 H12B 109.5
C10 C12 H12C 109.0
H12A C12 H12C 109.5
H12B C12 H12C 109.5
C14 C13 C18 119.1(6)
C14 C13 P1 118.6(5)
C18 C13 P1 122.3(5)
C15 C14 C13 118.4(6)
C15 C14 C19 115.7(6)
C13 C14 C19 125.8(6)
C16 C15 C14 121.4(7)
C16 C15 H15 119.8
C14 C15 H15 118.8
C17 C16 C15 120.5(7)
C17 C16 H16 119.8
C15 C16 H16 119.7
C16 C17 C18 121.6(7)
C16 C17 H17 120.0
C18 C17 H17 118.5
C17 C18 C13 118.5(6)
C17 C18 C22 117.4(6)
C13 C18 C22 124.0(6)
C14 C19 C20 111.4(6)
C14 C19 C21 112.2(6)
C20 C19 C21 109.0(6)
C14 C19 H19 106.7
C20 C19 H19 110.3
C21 C19 H19 107.1
C19 C20 H20A 109.9
C19 C20 H20B 110.3
H20A C20 H20B 109.5
C19 C20 H20C 108.2
H20A C20 H20C 109.5
H20B C20 H20C 109.5
C19 C21 H21A 109.2
C19 C21 H21B 110.0
H21A C21 H21B 109.5
C19 C21 H21C 109.2
H21A C21 H21C 109.5
H21B C21 H21C 109.5
C23 C22 C24 110.5(7)
C23 C22 C18 109.5(7)
C24 C22 C18 113.8(7)
C23 C22 H22 107.7
C24 C22 H22 107.7
C18 C22 H22 107.4
C22 C23 H23A 110.2
C22 C23 H23B 110.5
H23A C23 H23B 109.5
C22 C23 H23C 107.7
H23A C23 H23C 109.5
H23B C23 H23C 109.5
C22 C24 H24A 109.3
C22 C24 H24B 108.9
H24A C24 H24B 109.5
C22 C24 H24C 110.2
H24A C24 H24C 109.5
H24B C24 H24C 109.5
C30 C25 C26 118.1(6)
C30 C25 P1 122.7(5)
C26 C25 P1 118.6(5)
C27 C26 C25 120.8(7)
C27 C26 H26 119.4
C25 C26 H26 119.7
C26 C27 C28 120.5(8)
C26 C27 H27 120.0
C28 C27 H27 119.5
C29 C28 C27 119.7(7)
C29 C28 H28 119.8
C27 C28 H28 120.5
C28 C29 C30 119.6(8)
C28 C29 H29 120.7
C30 C29 H29 119.7
C25 C30 C29 121.3(7)
C25 C30 H30 120.3
C29 C30 H30 118.4
C55 P2 C31 116.7(3)
C55 P2 C43 103.6(3)
C31 P2 C43 106.1(3)
C55 P2 Se2 105.8(2)
C31 P2 Se2 104.6(2)
C43 P2 Se2 120.8(2)
C36 C31 C32 119.7(6)
C36 C31 P2 114.9(5)
C32 C31 P2 124.8(5)
C33 C32 C31 118.0(6)
C33 C32 C37 116.6(6)
C31 C32 C37 125.4(6)
C34 C33 C32 122.9(7)
C34 C33 H33 117.4
C32 C33 H33 119.7
C33 C34 C35 119.7(7)
C33 C34 H34 121.1
C35 C34 H34 119.2
C34 C35 C36 121.3(7)
C34 C35 H35 120.0
C36 C35 H35 118.7
C35 C36 C31 118.3(6)
C35 C36 C40 116.2(6)
C31 C36 C40 125.4(6)
C39 C37 C32 112.3(6)
C39 C37 C38 111.4(6)
C32 C37 C38 110.6(6)
C39 C37 H37 105.7
C32 C37 H37 107.8
C38 C37 H37 108.9
C37 C38 H38A 110.5
C37 C38 H38B 109.1
H38A C38 H38B 109.5
C37 C38 H38C 108.8
H38A C38 H38C 109.5
H38B C38 H38C 109.5
C37 C39 H39A 110.5
C37 C39 H39B 107.7
H39A C39 H39B 109.5
C37 C39 H39C 110.2
H39A C39 H39C 109.5
H39B C39 H39C 109.5
C41 C40 C36 111.9(6)
C41 C40 C42 109.2(6)
C36 C40 C42 111.6(6)
C41 C40 H40 108.6
C36 C40 H40 107.1
C42 C40 H40 108.2
C40 C41 H41A 109.4
C40 C41 H41B 110.4
H41A C41 H41B 109.5
C40 C41 H41C 108.6
H41A C41 H41C 109.5
H41B C41 H41C 109.5
C40 C42 H42A 110.2
C40 C42 H42B 108.7
H42A C42 H42B 109.5
C40 C42 H42C 109.5
H42A C42 H42C 109.5
H42B C42 H42C 109.5
C48 C43 C44 119.3(6)
C48 C43 P2 120.7(5)
C44 C43 P2 119.9(5)
C45 C44 C43 117.9(6)
C45 C44 C49 117.5(6)
C43 C44 C49 124.1(6)
C44 C45 C46 122.2(7)
C44 C45 H45 119.9
C46 C45 H45 117.9
C45 C46 C47 119.1(7)
C45 C46 H46 121.4
C47 C46 H46 119.5
C46 C47 C48 121.2(7)
C46 C47 H47 120.4
C48 C47 H47 118.4
C47 C48 C43 119.1(6)
C47 C48 C52 117.1(6)
C43 C48 C52 123.5(6)
C50 C49 C44 110.6(6)
C50 C49 C51 109.5(6)
C44 C49 C51 112.6(6)
C50 C49 H49 109.7
C44 C49 H49 106.7
C51 C49 H49 107.7
C49 C50 H50A 109.2
C49 C50 H50B 109.7
H50A C50 H50B 109.5
C49 C50 H50C 109.6
H50A C50 H50C 109.5
H50B C50 H50C 109.4
C49 C51 H51A 109.6
C49 C51 H51B 109.1
H51A C51 H51B 109.5
C49 C51 H51C 109.8
H51A C51 H51C 109.5
H51B C51 H51C 109.5
C54 C52 C48 112.1(6)
C54 C52 C53 111.4(6)
C48 C52 C53 110.5(6)
C54 C52 H52 106.2
C48 C52 H52 107.3
C53 C52 H52 109.2
C52 C53 H53A 109.8
C52 C53 H53B 109.4
H53A C53 H53B 109.5
C52 C53 H53C 109.2
H53A C53 H53C 109.5
H53B C53 H53C 109.5
C52 C54 H54A 110.0
C52 C54 H54B 108.9
H54A C54 H54B 109.5
C52 C54 H54C 109.5
H54A C54 H54C 109.5
H54B C54 H54C 109.5
C56 C55 C60 119.6(7)
C56 C55 P2 120.0(5)
C60 C55 P2 120.2(5)
C55 C56 C57 120.3(7)
C55 C56 H56 120.7
C57 C56 H56 118.9
C58 C57 C56 119.0(8)
C58 C57 H57 120.1
C56 C57 H57 120.8
C59 C58 C57 120.5(7)
C59 C58 H58 118.9
C57 C58 H58 120.6
C58 C59 C60 121.7(8)
C58 C59 H59 116.8
C60 C59 H59 121.5
C59 C60 C55 118.8(8)
C59 C60 H60 121.0
C55 C60 H60 120.1

loop_
_geom_bond_atom_site_label_1
_geom_bond_atom_site_label_2
_geom_bond_distance
Se1 P1 2.1374(17)
P1 C25 1.835(7)
P1 C1 1.856(6)
P1 C13 1.872(6)
C1 C6 1.416(9)
C1 C2 1.432(9)
C2 C3 1.400(10)
C2 C7 1.513(10)
C3 C4 1.376(11)
C3 H3 0.9600
C4 C5 1.374(11)
C4 H4 0.9602
C5 C6 1.389(10)
C5 H5 0.9601
C6 C10 1.534(10)
C7 C9 1.518(10)
C7 C8 1.527(11)
C7 H7 0.9601
C8 H8A 0.9601
C8 H8B 0.9599
C8 H8C 0.9600
C9 H9A 0.9600
C9 H9B 0.9600
C9 H9C 0.9600
C10 C12 1.527(11)
C10 C11 1.541(11)
C10 H10 0.9598
C11 H11A 0.9600
C11 H11B 0.9601
C11 H11C 0.9599
C12 H12A 0.9599
C12 H12B 0.9600
C12 H12C 0.9599
C13 C14 1.414(9)
C13 C18 1.420(9)
C14 C15 1.397(9)
C14 C19 1.526(10)
C15 C16 1.357(11)
C15 H15 0.9600
C16 C17 1.354(11)
C16 H16 0.9600
C17 C18 1.389(10)
C17 H17 0.9601
C18 C22 1.526(10)
C19 C20 1.537(11)
C19 C21 1.540(11)
C19 H19 0.9599
C20 H20A 0.9599
C20 H20B 0.9601
C20 H20C 0.9600
C21 H21A 0.9600
C21 H21B 0.9601
C21 H21C 0.9601
C22 C23 1.502(14)
C22 C24 1.510(12)
C22 H22 0.9600
C23 H23A 0.9600
C23 H23B 0.9600
C23 H23C 0.9602
C24 H24A 0.9599
C24 H24B 0.9601
C24 H24C 0.9602
C25 C30 1.379(10)
C25 C26 1.399(10)
C26 C27 1.364(12)
C26 H26 0.9600
C27 C28 1.387(13)
C27 H27 0.9600
C28 C29 1.375(13)
C28 H28 0.9602
C29 C30 1.389(11)
C29 H29 0.9600
C30 H30 0.9599
Se2 P2 2.1401(17)
P2 C55 1.831(7)
P2 C31 1.853(7)
P2 C43 1.860(6)
C31 C36 1.428(9)
C31 C32 1.429(9)
C32 C33 1.381(10)
C32 C37 1.531(10)
C33 C34 1.367(11)
C33 H33 0.9601
C34 C35 1.381(11)
C34 H34 0.9602
C35 C36 1.401(10)
C35 H35 0.9601
C36 C40 1.527(10)
C37 C39 1.526(10)
C37 C38 1.539(11)
C37 H37 0.9598
C38 H38A 0.9600
C38 H38B 0.9599
C38 H38C 0.9602
C39 H39A 0.9600
C39 H39B 0.9599
C39 H39C 0.9599
C40 C41 1.526(10)
C40 C42 1.548(10)
C40 H40 0.9602
C41 H41A 0.9599
C41 H41B 0.9600
C41 H41C 0.9602
C42 H42A 0.9600
C42 H42B 0.9598
C42 H42C 0.9599
C43 C48 1.411(9)
C43 C44 1.441(9)
C44 C45 1.382(10)
C44 C49 1.527(10)
C45 C46 1.385(11)
C45 H45 0.9601
C46 C47 1.388(11)
C46 H46 0.9600
C47 C48 1.393(10)
C47 H47 0.9600
C48 C52 1.518(10)
C49 C50 1.525(10)
C49 C51 1.529(10)
C49 H49 0.9601
C50 H50A 0.9601
C50 H50B 0.9600
C50 H50C 0.9602
C51 H51A 0.9601
C51 H51B 0.9599
C51 H51C 0.9600
C52 C54 1.515(10)
C52 C53 1.536(10)
C52 H52 0.9601
C53 H53A 0.9601
C53 H53B 0.9599
C53 H53C 0.9600
C54 H54A 0.9601
C54 H54B 0.9601
C54 H54C 0.9600
C55 C56 1.371(10)
C55 C60 1.400(10)
C56 C57 1.419(11)
C56 H56 0.9600
C57 C58 1.368(13)
C57 H57 0.9600
C58 C59 1.356(13)
C58 H58 0.9599
C59 C60 1.388(11)
C59 H59 0.9600
C60 H60 0.9600

loop_
_geom_torsion_atom_site_label_1
_geom_torsion_atom_site_label_2
_geom_torsion_atom_site_label_3
_geom_torsion_atom_site_label_4
_geom_torsion
C25 P1 C1 C6 -177.1(4)
C13 P1 C1 C6 -64.0(5)
Se1 P1 C1 C6 66.3(5)
C25 P1 C1 C2 9.1(7)
C13 P1 C1 C2 122.2(5)
Se1 P1 C1 C2 -107.5(5)
C6 C1 C2 C3 -2.9(9)
P1 C1 C2 C3 170.6(5)
C6 C1 C2 C7 179.2(6)
P1 C1 C2 C7 -7.3(9)
C1 C2 C3 C4 1.6(10)
C7 C2 C3 C4 179.6(7)
C2 C3 C4 C5 0.9(12)
C3 C4 C5 C6 -2.2(12)
C4 C5 C6 C1 0.8(11)
C4 C5 C6 C10 179.5(7)
C2 C1 C6 C5 1.8(9)
P1 C1 C6 C5 -172.3(5)
C2 C1 C6 C10 -176.7(6)
P1 C1 C6 C10 9.2(9)
C3 C2 C7 C9 -69.9(8)
C1 C2 C7 C9 108.0(8)
C3 C2 C7 C8 52.8(9)
C1 C2 C7 C8 -129.3(7)
C5 C6 C10 C12 57.8(9)
C1 C6 C10 C12 -123.6(7)
C5 C6 C10 C11 -68.0(8)
C1 C6 C10 C11 110.6(8)
C25 P1 C13 C14 81.1(6)
C1 P1 C13 C14 -44.2(6)
Se1 P1 C13 C14 -160.9(4)
C25 P1 C13 C18 -100.6(6)
C1 P1 C13 C18 134.2(6)
Se1 P1 C13 C18 17.4(7)
C18 C13 C14 C15 -5.2(10)
P1 C13 C14 C15 173.2(5)
C18 C13 C14 C19 171.3(7)
P1 C13 C14 C19 -10.3(9)
C13 C14 C15 C16 -0.8(11)
C19 C14 C15 C16 -177.6(7)
C14 C15 C16 C17 6.0(13)
C15 C16 C17 C18 -5.0(13)
C16 C17 C18 C13 -1.1(12)
C16 C17 C18 C22 176.3(8)
C14 C13 C18 C17 6.2(10)
P1 C13 C18 C17 -172.2(6)
C14 C13 C18 C22 -171.0(7)
P1 C13 C18 C22 10.6(10)
C15 C14 C19 C20 54.6(9)
C13 C14 C19 C20 -121.9(8)
C15 C14 C19 C21 -67.8(8)
C13 C14 C19 C21 115.6(8)
C17 C18 C22 C23 -92.3(9)
C13 C18 C22 C23 84.9(9)
C17 C18 C22 C24 31.9(10)
C13 C18 C22 C24 -150.9(7)
C1 P1 C25 C30 108.6(6)
C13 P1 C25 C30 -5.8(7)
Se1 P1 C25 C30 -136.1(6)
C1 P1 C25 C26 -80.6(6)
C13 P1 C25 C26 165.0(6)
Se1 P1 C25 C26 34.7(6)
C30 C25 C26 C27 -0.2(11)
P1 C25 C26 C27 -171.4(6)
C25 C26 C27 C28 0.1(13)
C26 C27 C28 C29 -0.5(13)
C27 C28 C29 C30 1.0(13)
C26 C25 C30 C29 0.7(11)
P1 C25 C30 C29 171.5(6)
C28 C29 C30 C25 -1.1(12)
C55 P2 C31 C36 177.4(4)
C43 P2 C31 C36 -67.7(5)
Se2 P2 C31 C36 61.0(5)
C55 P2 C31 C32 5.5(7)
C43 P2 C31 C32 120.4(5)
Se2 P2 C31 C32 -110.9(5)
C36 C31 C32 C33 -2.8(9)
P2 C31 C32 C33 168.7(5)
C36 C31 C32 C37 175.4(6)
P2 C31 C32 C37 -13.1(9)
C31 C32 C33 C34 0.8(11)
C37 C32 C33 C34 -177.6(7)
C32 C33 C34 C35 1.8(12)
C33 C34 C35 C36 -2.3(12)
C34 C35 C36 C31 0.3(11)
C34 C35 C36 C40 178.5(7)
C32 C31 C36 C35 2.3(9)
P2 C31 C36 C35 -170.1(5)
C32 C31 C36 C40 -175.8(6)
P2 C31 C36 C40 11.9(8)
C33 C32 C37 C39 53.3(9)
C31 C32 C37 C39 -124.9(7)
C33 C32 C37 C38 -71.8(8)
C31 C32 C37 C38 110.0(8)
C35 C36 C40 C41 -64.4(8)
C31 C36 C40 C41 113.7(7)
C35 C36 C40 C42 58.3(8)
C31 C36 C40 C42 -123.6(7)
C55 P2 C43 C48 -93.0(6)
C31 P2 C43 C48 143.5(5)
Se2 P2 C43 C48 25.0(6)
C55 P2 C43 C44 91.7(5)
C31 P2 C43 C44 -31.7(6)
Se2 P2 C43 C44 -150.2(4)
C48 C43 C44 C45 -10.7(10)
P2 C43 C44 C45 164.6(5)
C48 C43 C44 C49 161.7(6)
P2 C43 C44 C49 -22.9(9)
C43 C44 C45 C46 2.6(11)
C49 C44 C45 C46 -170.3(8)
C44 C45 C46 C47 6.4(13)
C45 C46 C47 C48 -7.5(13)
C46 C47 C48 C43 -0.6(12)
C46 C47 C48 C52 173.5(7)
C44 C43 C48 C47 9.7(10)
P2 C43 C48 C47 -165.6(6)
C44 C43 C48 C52 -164.0(6)
P2 C43 C48 C52 20.8(9)
C45 C44 C49 C50 57.8(9)
C43 C44 C49 C50 -114.7(7)
C45 C44 C49 C51 -65.1(8)
C43 C44 C49 C51 122.4(7)
C47 C48 C52 C54 63.2(9)
C43 C48 C52 C54 -123.1(7)
C47 C48 C52 C53 -61.7(9)
C43 C48 C52 C53 112.1(8)
C31 P2 C55 C56 -81.3(6)
C43 P2 C55 C56 162.5(6)
Se2 P2 C55 C56 34.5(6)
C31 P2 C55 C60 103.7(6)
C43 P2 C55 C60 -12.5(7)
Se2 P2 C55 C60 -140.5(6)
C60 C55 C56 C57 -2.1(11)
P2 C55 C56 C57 -177.1(6)
C55 C56 C57 C58 2.1(12)
C56 C57 C58 C59 -1.3(14)
C57 C58 C59 C60 0.3(16)
C58 C59 C60 C55 -0.3(15)
C56 C55 C60 C59 1.1(12)
P2 C55 C60 C59 176.2(7)
